data_2102578
loop_
_publ_author_name
'Ferretti, Valeria'
'Gilli, Paola'
'Borea, Pier Andrea'

_publ_section_title
;
 Structural features controlling the binding of \b-carbolines to the
 benzodiazepine receptor
;
_journal_issue 4
_journal_name_full 'Acta Crystallographica Section B'
_journal_page_first 481
_journal_page_last 489
_journal_paper_doi 10.1107/S0108768104013564
_journal_volume 60
_journal_year 2004
_chemical_formula_moiety '[C13 H13 N2 O]+ Cl- . 1/2 H2O'
_chemical_formula_sum 'C13 H14 Cl N2 O1.5'
_chemical_formula_weight 257.71
_chemical_name_common 'harmine hydrochloride'
_chemical_name_systematic
;
 1-methyl-7-methoxy-beta-carboline hydrochloride hemihydrate
;
_space_group_IT_number 15
_symmetry_cell_setting monoclinic
_symmetry_space_group_name_Hall '-C 2yc'
_symmetry_space_group_name_H-M 'C 1 2/c 1'
_atom_sites_solution_hydrogens difmap
_atom_sites_solution_primary direct
_atom_sites_solution_secondary difmap
_audit_creation_method SHELXL-97
_cell_angle_alpha 90.00
_cell_angle_beta 121.8960(11)
_cell_angle_gamma 90.00
_cell_formula_units_Z 8
_cell_length_a 16.9891(4)
_cell_length_b 12.5409(3)
_cell_length_c 13.7967(4)
_cell_measurement_reflns_used 6879
_cell_measurement_temperature 150
_cell_measurement_theta_max 29.0
_cell_measurement_theta_min 2.15
_cell_volume 2495.67(11)
_computing_cell_refinement 'DENZO-SMN (Otwinowski & Minor, 1997)'
_computing_data_collection 'Kappa CCD server software (Nonius, 1997)'
_computing_data_reduction 'DENZO-SMN (Otwinowski & Minor, 1997)'
_computing_molecular_graphics 'ORTEP(Burnett & Johnson, 1996)'
_computing_publication_material
;SHELXL-97 (Sheldrick, 1997); PARST (Nardelli, 1983, 1995); PLATON (Spek,
 1998)
;
_computing_structure_refinement 'SHELXL-97 (Sheldrick, 1997)'
_computing_structure_solution 'SIR97 (Altomare et al., 1999)'
_diffrn_ambient_temperature 150
_diffrn_measured_fraction_theta_full 0.999
_diffrn_measured_fraction_theta_max 0.999
_diffrn_measurement_device_type 'Nonius Kappa CCD'
_diffrn_measurement_method '\f scans and \w scans'
_diffrn_radiation_monochromator graphite
_diffrn_radiation_source 'fine-focus sealed tube'
_diffrn_radiation_type MoK\a
_diffrn_radiation_wavelength 0.71070
_diffrn_reflns_av_R_equivalents 0.0230
_diffrn_reflns_av_sigmaI/netI 0.0412
_diffrn_reflns_limit_h_max 23
_diffrn_reflns_limit_h_min -23
_diffrn_reflns_limit_k_max 17
_diffrn_reflns_limit_k_min -17
_diffrn_reflns_limit_l_max 18
_diffrn_reflns_limit_l_min -18
_diffrn_reflns_number 6879
_diffrn_reflns_theta_full 29.00
_diffrn_reflns_theta_max 29.00
_diffrn_reflns_theta_min 2.15
_exptl_absorpt_coefficient_mu 0.296
_exptl_absorpt_correction_type none
_exptl_crystal_colour colourless
_exptl_crystal_density_diffrn 1.372
_exptl_crystal_density_method 'not measured'
_exptl_crystal_description prism
_exptl_crystal_F_000 1080
_exptl_crystal_size_max 0.28
_exptl_crystal_size_mid 0.17
_exptl_crystal_size_min 0.14
_refine_diff_density_max 0.283
_refine_diff_density_min -0.365
_refine_ls_extinction_method none
_refine_ls_goodness_of_fit_ref 1.136
_refine_ls_hydrogen_treatment refall
_refine_ls_matrix_type full
_refine_ls_number_parameters 223
_refine_ls_number_reflns 3317
_refine_ls_number_restraints 0
_refine_ls_restrained_S_all 1.136
_refine_ls_R_factor_all 0.0819
_refine_ls_R_factor_gt 0.0472
_refine_ls_shift/su_max 0.002
_refine_ls_shift/su_mean 0.000
_refine_ls_structure_factor_coef Fsqd
_refine_ls_weighting_details 'calc w=1/[\s^2^(Fo^2^)+(0.0504P)^2^+2.3654P] where P=(Fo^2^+2Fc^2^)/3'
_refine_ls_weighting_scheme calc
_refine_ls_wR_factor_gt 0.1058
_refine_ls_wR_factor_ref 0.1285
_reflns_number_gt 2448
_reflns_number_total 3317
_reflns_observed_criterion I>2sigma(I)
_cod_data_source_file na5019.cif
_cod_data_source_block Harmine
_cod_original_cell_volume 2495.66(11)
_cod_original_sg_symbol_H-M C2/c
_cod_original_formula_sum 'C13 H14 Cl N2 O1.50'
_cod_database_code 2102578

loop_
_symmetry_equiv_pos_as_xyz
'x, y, z'
'-x, y, -z+1/2'
'x+1/2, y+1/2, z'
'-x+1/2, y+1/2, -z+1/2'
'-x, -y, -z'
'x, -y, z-1/2'
'-x+1/2, -y+1/2, -z'
'x+1/2, -y+1/2, z-1/2'

loop_
_atom_site_label
_atom_site_fract_x
_atom_site_fract_y
_atom_site_fract_z
_atom_site_U_iso_or_equiv
_atom_site_adp_type
_atom_site_calc_flag
_atom_site_refinement_flags
_atom_site_occupancy
_atom_site_type_symbol
Cl1 0.38994(4) -0.32444(4) 0.49179(5) 0.0465(2) Uani d . 1 Cl
N1 0.70678(11) -0.07274(13) 0.81154(13) 0.0259(3) Uani d . 1 N
N2 0.46159(10) -0.09512(13) 0.59262(12) 0.0228(3) Uani d . 1 N
O1 0.18797(9) 0.12404(11) 0.34200(12) 0.0345(3) Uani d . 1 O
O2 0.5625(2) -0.4350(3) 0.5011(3) 0.0439(8) Uani d P 0.50 O
C1 0.71514(13) 0.03540(16) 0.81693(16) 0.0276(4) Uani d . 1 C
C2 0.64032(13) 0.09922(15) 0.74890(15) 0.0256(4) Uani d . 1 C
C3 0.55588(12) 0.04919(14) 0.67395(14) 0.0224(4) Uani d . 1 C
C4 0.46465(12) 0.08646(14) 0.59233(14) 0.0222(4) Uani d . 1 C
C5 0.42501(13) 0.18820(15) 0.55673(16) 0.0260(4) Uani d . 1 C
C6 0.33281(14) 0.19498(15) 0.47417(16) 0.0282(4) Uani d . 1 C
C7 0.27774(13) 0.10251(15) 0.42477(15) 0.0263(4) Uani d . 1 C
C8 0.31402(13) 0.00113(15) 0.45854(15) 0.0240(4) Uani d . 1 C
C9 0.40882(12) -0.00486(13) 0.54333(14) 0.0218(4) Uani d . 1 C
C10 0.55110(12) -0.06383(14) 0.67111(14) 0.0215(4) Uani d . 1 C
C11 0.62780(12) -0.12611(14) 0.74170(14) 0.0233(4) Uani d . 1 C
C12 0.12682(15) 0.03556(19) 0.2891(2) 0.0379(5) Uani d . 1 C
C13 0.62893(15) -0.24479(16) 0.74852(18) 0.0303(4) Uani d . 1 C
H1N 0.7611(17) -0.1114(19) 0.862(2) 0.043(6) Uiso d . 1 H
H2 0.6489(15) 0.1767(18) 0.7546(18) 0.034(6) Uiso d . 1 H
H1 0.7782(15) 0.0607(16) 0.8719(18) 0.031(5) Uiso d . 1 H
H6 0.3047(14) 0.2613(18) 0.4507(17) 0.030(5) Uiso d . 1 H
H121 0.1514(18) -0.013(2) 0.252(2) 0.050(7) Uiso d . 1 H
H131 0.6870(19) -0.270(2) 0.768(2) 0.053(7) Uiso d . 1 H
H122 0.0679(16) 0.0655(18) 0.2316(19) 0.036(6) Uiso d . 1 H
H5 0.4615(14) 0.2537(18) 0.5878(17) 0.028(5) Uiso d . 1 H
H123 0.1216(16) -0.0071(19) 0.348(2) 0.042(6) Uiso d . 1 H
H8 0.2753(15) -0.0634(17) 0.4272(19) 0.034(6) Uiso d . 1 H
H2N 0.4456(16) -0.158(2) 0.5710(19) 0.034(6) Uiso d . 1 H
H132 0.583(2) -0.275(2) 0.678(3) 0.060(8) Uiso d . 1 H
H133 0.6195(18) -0.269(2) 0.809(2) 0.059(8) Uiso d . 1 H
H1O 0.562(4) -0.503(6) 0.502(5) 0.066(18) Uiso d P 0.50 H
H2O 0.508(6) -0.414(6) 0.501(6) 0.09(2) Uiso d P 0.50 H

loop_
_atom_site_aniso_label
_atom_site_aniso_U_11
_atom_site_aniso_U_22
_atom_site_aniso_U_33
_atom_site_aniso_U_12
_atom_site_aniso_U_13
_atom_site_aniso_U_23
Cl1 0.0302(3) 0.0376(3) 0.0521(4) -0.0047(2) 0.0084(2) -0.0188(2)
N1 0.0228(8) 0.0293(8) 0.0210(7) 0.0028(6) 0.0086(6) 0.0004(6)
N2 0.0233(8) 0.0203(8) 0.0224(7) -0.0002(6) 0.0104(6) -0.0008(6)
O1 0.0260(7) 0.0364(8) 0.0309(7) 0.0085(6) 0.0080(6) 0.0029(6)
O2 0.0334(17) 0.0308(17) 0.057(2) -0.0014(13) 0.0165(15) 0.0009(14)
C1 0.0253(10) 0.0314(10) 0.0240(9) -0.0026(8) 0.0115(8) -0.0048(7)
C2 0.0278(10) 0.0260(9) 0.0245(9) -0.0023(7) 0.0148(8) -0.0030(7)
C3 0.0260(9) 0.0241(9) 0.0201(8) 0.0007(7) 0.0142(7) -0.0004(6)
C4 0.0248(9) 0.0240(9) 0.0194(8) 0.0012(7) 0.0127(7) 0.0008(6)
C5 0.0297(10) 0.0229(9) 0.0270(9) 0.0021(7) 0.0161(8) 0.0020(7)
C6 0.0320(10) 0.0242(9) 0.0286(9) 0.0078(7) 0.0162(9) 0.0051(7)
C7 0.0242(9) 0.0337(10) 0.0218(8) 0.0065(7) 0.0129(8) 0.0028(7)
C8 0.0233(9) 0.0281(9) 0.0210(8) 0.0011(7) 0.0119(8) -0.0003(7)
C9 0.0246(9) 0.0244(9) 0.0197(8) 0.0021(7) 0.0138(7) 0.0016(6)
C10 0.0230(9) 0.0239(8) 0.0187(8) 0.0001(7) 0.0118(7) -0.0005(6)
C11 0.0247(9) 0.0267(9) 0.0198(8) 0.0013(7) 0.0126(8) 0.0002(7)
C12 0.0254(10) 0.0449(12) 0.0346(11) 0.0030(9) 0.0099(9) 0.0032(10)
C13 0.0310(11) 0.0263(10) 0.0302(10) 0.0037(8) 0.0138(9) 0.0027(8)

loop_
_atom_type_symbol
_atom_type_description
_atom_type_scat_dispersion_real
_atom_type_scat_dispersion_imag
_atom_type_scat_source
C C 0.0033 0.0016 'International Tables Vol C Tables 4.2.6.8 and 6.1.1.4'
H H 0.0000 0.0000 'International Tables Vol C Tables 4.2.6.8 and 6.1.1.4'
O O 0.0106 0.0060 'International Tables Vol C Tables 4.2.6.8 and 6.1.1.4'
N N 0.0061 0.0033 'International Tables Vol C Tables 4.2.6.8 and 6.1.1.4'
Cl Cl 0.1484 0.1585 'International Tables Vol C Tables 4.2.6.8 and 6.1.1.4'

loop_
_geom_angle_atom_site_label_1
_geom_angle_atom_site_label_2
_geom_angle_atom_site_label_3
_geom_angle
C11 N1 C1 124.77(16)
C11 N1 H1N 119.2(15)
C1 N1 H1N 116.0(15)
C10 N2 C9 108.28(15)
C10 N2 H2N 124.3(16)
C9 N2 H2N 126.5(16)
C7 O1 C12 117.59(16)
H1O O2 H2O 104(5)
N1 C1 C2 120.82(17)
N1 C1 H1 113.8(12)
C2 C1 H1 125.4(12)
C1 C2 C3 117.57(17)
C1 C2 H2 118.7(13)
C3 C2 H2 123.8(13)
C2 C3 C10 119.35(16)
C2 C3 C4 134.25(17)
C10 C3 C4 106.40(15)
C5 C4 C9 119.54(16)
C5 C4 C3 133.81(17)
C9 C4 C3 106.66(15)
C6 C5 C4 118.29(17)
C6 C5 H5 119.5(12)
C4 C5 H5 122.2(12)
C5 C6 C7 121.57(17)
C5 C6 H6 119.8(13)
C7 C6 H6 118.6(13)
O1 C7 C8 124.49(17)
O1 C7 C6 113.71(16)
C8 C7 C6 121.80(17)
C7 C8 C9 116.12(17)
C7 C8 H8 122.1(13)
C9 C8 H8 121.8(13)
N2 C9 C8 127.90(16)
N2 C9 C4 109.42(15)
C8 C9 C4 122.68(16)
N2 C10 C11 129.06(16)
N2 C10 C3 109.23(15)
C11 C10 C3 121.69(16)
N1 C11 C10 115.80(16)
N1 C11 C13 118.46(16)
C10 C11 C13 125.72(17)
O1 C12 H121 110.1(14)
O1 C12 H122 106.0(13)
H121 C12 H122 110.2(19)
O1 C12 H123 110.4(13)
H121 C12 H123 108.3(19)
H122 C12 H123 111.8(18)
C11 C13 H131 109.8(16)
C11 C13 H132 110.9(17)
H131 C13 H132 109(2)
C11 C13 H133 111.0(16)
H131 C13 H133 106(2)
H132 C13 H133 110(2)

loop_
_geom_bond_atom_site_label_1
_geom_bond_atom_site_label_2
_geom_bond_distance
N1 C11 1.346(2)
N1 C1 1.362(2)
N1 H1N 0.94(2)
N2 C10 1.378(2)
N2 C9 1.380(2)
N2 H2N 0.84(2)
O1 C7 1.365(2)
O1 C12 1.429(3)
O2 H1O 0.86(7)
O2 H2O 0.96(8)
C1 C2 1.370(3)
C1 H1 0.98(2)
C2 C3 1.398(3)
C2 H2 0.98(2)
C3 C10 1.419(2)
C3 C4 1.430(2)
C4 C5 1.405(2)
C4 C9 1.411(2)
C5 C6 1.369(3)
C5 H5 0.98(2)
C6 C7 1.418(3)
C6 H6 0.93(2)
C7 C8 1.382(3)
C8 C9 1.406(3)
C8 H8 0.99(2)
C10 C11 1.384(2)
C11 C13 1.491(3)
C12 H121 1.02(3)
C12 H122 0.97(2)
C12 H123 1.01(2)
C13 H131 0.93(3)
C13 H132 0.94(3)
C13 H133 0.97(3)
